data_7001731
loop_
_publ_author_name
'Venugopal, Ajay'
'Kamps, Ina'
'Bojer, Daniel'
'Berger, Raphael J. F.'
'Mix, Andreas'
'Willner, Alexander'
'Neumann, Beate'
'Stammler, Hans-Georg'
'Mitzel, Norbert W.'

_publ_section_title
;
 Neutral ligand induced methane elimination from rare-earth metal
 tetramethylaluminates up to the six-coordinate carbide state
;
_journal_issue 29
_journal_name_full 'Dalton Transactions'
_journal_page_first 5755
_journal_paper_doi 10.1039/b905271b
_journal_year 2009
_chemical_formula_sum 'C23 H51 Al3 N3 Sm'
_chemical_formula_weight 600.96
_chemical_name_systematic
;
?
;
_space_group_IT_number 33
_symmetry_cell_setting orthorhombic
_symmetry_space_group_name_Hall 'P 2c -2n'
_symmetry_space_group_name_H-M 'P n a 21'
_atom_sites_solution_hydrogens geom
_atom_sites_solution_primary direct
_atom_sites_solution_secondary difmap
_audit_creation_method SHELXL-97
_cell_angle_alpha 90.00
_cell_angle_beta 90.00
_cell_angle_gamma 90.00
_cell_formula_units_Z 8
_cell_length_a 35.417(4)
_cell_length_b 17.3343(19)
_cell_length_c 10.1016(11)
_cell_measurement_reflns_used 900
_cell_measurement_temperature 153(2)
_cell_measurement_theta_max 22.5
_cell_measurement_theta_min 1
_cell_volume 6201.7(12)
_computing_cell_refinement 'SAINT (Bruker AXS, 2000)'
_computing_data_collection 'SMART (Bruker AXS, 2000)'
_computing_data_reduction 'SAINT,SADABS (Bruker AXS, 2000)'
_computing_molecular_graphics
;
ORTEP3,L.J. Farrugia, J. Appl. Cryst. (1997) 30, 565
;
_computing_structure_refinement 'SHELXL-97 (Sheldrick, 1997)'
_computing_structure_solution 'SHELXS-97 (Sheldrick, 1990)'
_diffrn_ambient_temperature 153(2)
_diffrn_detector_area_resol_mean 80
_diffrn_measured_fraction_theta_full 0.998
_diffrn_measured_fraction_theta_max 0.998
_diffrn_measurement_device_type 'CCD area detector'
_diffrn_measurement_method 'Omega and Phi scans'
_diffrn_radiation_monochromator graphite
_diffrn_radiation_source 'rotating anode'
_diffrn_radiation_type MoK\a
_diffrn_radiation_wavelength 0.71073
_diffrn_reflns_av_R_equivalents 0.0544
_diffrn_reflns_av_sigmaI/netI 0.0563
_diffrn_reflns_limit_h_max 49
_diffrn_reflns_limit_h_min -49
_diffrn_reflns_limit_k_max 24
_diffrn_reflns_limit_k_min -24
_diffrn_reflns_limit_l_max 14
_diffrn_reflns_limit_l_min -14
_diffrn_reflns_number 70204
_diffrn_reflns_theta_full 30.04
_diffrn_reflns_theta_max 30.04
_diffrn_reflns_theta_min 1.15
_exptl_absorpt_coefficient_mu 1.992
_exptl_absorpt_correction_T_max 0.9070
_exptl_absorpt_correction_T_min 0.6572
_exptl_absorpt_correction_type multi-scan
_exptl_absorpt_process_details
;
Corrections were done with the SADABS program, utilizing the none merged
raw data obtained from the integration process. Integration and final cell
refinement were done with SAINT.

SADABS reports ratio of Tmin/Tmax = 0.781426

;
_exptl_crystal_colour 'pale yellow'
_exptl_crystal_density_diffrn 1.287
_exptl_crystal_density_method 'not measured'
_exptl_crystal_description 'transparent plates'
_exptl_crystal_F_000 2488
_exptl_crystal_size_max 0.23
_exptl_crystal_size_mid 0.16
_exptl_crystal_size_min 0.05
_refine_diff_density_max 2.537
_refine_diff_density_min -1.451
_refine_diff_density_rms 0.137
_refine_ls_abs_structure_details 'Flack H D (1983), Acta Cryst. A39, 876-881'
_refine_ls_abs_structure_Flack 0.020(11)
_refine_ls_extinction_method none
_refine_ls_goodness_of_fit_ref 1.149
_refine_ls_hydrogen_treatment noref
_refine_ls_matrix_type full
_refine_ls_number_parameters 481
_refine_ls_number_reflns 18019
_refine_ls_number_restraints 2
_refine_ls_restrained_S_all 1.149
_refine_ls_R_factor_all 0.0612
_refine_ls_R_factor_gt 0.0535
_refine_ls_shift/su_max 0.017
_refine_ls_shift/su_mean 0.000
_refine_ls_structure_factor_coef Fsqd
_refine_ls_weighting_details 'calc w=1/[\s^2^(Fo^2^)+(0.0545P)^2^+3.9423P] where P=(Fo^2^+2Fc^2^)/3'
_refine_ls_weighting_scheme calc
_refine_ls_wR_factor_gt 0.1156
_refine_ls_wR_factor_ref 0.1187
_reflns_number_gt 16348
_reflns_number_total 18019
_reflns_threshold_expression >2sigma(I)
_cod_data_source_file b905271b.txt
_cod_data_source_block compound4_CCDC_679434
_cod_original_sg_symbol_H-M Pna2(1)
_cod_database_code 7001731

loop_
_symmetry_equiv_pos_as_xyz
'x, y, z'
'-x, -y, z+1/2'
'x+1/2, -y+1/2, z'
'-x+1/2, y+1/2, z+1/2'

loop_
_atom_site_label
_atom_site_type_symbol
_atom_site_fract_x
_atom_site_fract_y
_atom_site_fract_z
_atom_site_U_iso_or_equiv
_atom_site_adp_type
_atom_site_occupancy
_atom_site_symmetry_multiplicity
_atom_site_calc_flag
_atom_site_refinement_flags
_atom_site_disorder_assembly
_atom_site_disorder_group
Sm1 Sm 0.461185(7) 0.289138(13) 0.39367(3) 0.02228(6) Uani 1 1 d . . .
Al1 Al 0.49374(6) 0.15455(10) 0.56302(19) 0.0339(4) Uani 1 1 d . . .
Al2 Al 0.51950(5) 0.36808(10) 0.56963(16) 0.0260(3) Uani 1 1 d . . .
Al3 Al 0.41541(5) 0.42318(11) 0.52449(18) 0.0300(4) Uani 1 1 d . . .
N1 N 0.46807(15) 0.2152(3) 0.1669(5) 0.0303(10) Uani 1 1 d . . .
N2 N 0.43668(13) 0.3346(3) 0.1595(4) 0.0258(9) Uani 1 1 d . . .
N3 N 0.50199(13) 0.3297(3) 0.1881(5) 0.0273(9) Uani 1 1 d . . .
C1 C 0.43653(17) 0.2562(3) 0.1005(6) 0.0337(12) Uani 1 1 d . . .
H1A H 0.4407 0.2588 0.0037 0.040 Uiso 1 1 calc R . .
H1B H 0.4122 0.2299 0.1177 0.040 Uiso 1 1 calc R . .
C2 C 0.47159(16) 0.3736(3) 0.1241(6) 0.0283(11) Uani 1 1 d . . .
H2A H 0.4714 0.4275 0.1563 0.034 Uiso 1 1 calc R . .
H2B H 0.4750 0.3740 0.0268 0.034 Uiso 1 1 calc R . .
C3 C 0.50332(18) 0.2525(3) 0.1291(6) 0.0346(13) Uani 1 1 d . . .
H3A H 0.5054 0.2560 0.0315 0.042 Uiso 1 1 calc R . .
H3B H 0.5252 0.2232 0.1634 0.042 Uiso 1 1 calc R . .
C4 C 0.4673(2) 0.1317(4) 0.1310(8) 0.053(2) Uani 1 1 d . . .
H4A H 0.4723 0.1260 0.0361 0.080 Uiso 1 1 calc . . .
H4B H 0.4425 0.1101 0.1521 0.080 Uiso 1 1 calc . . .
H4C H 0.4868 0.1043 0.1814 0.080 Uiso 1 1 calc . . .
C5 C 0.40355(17) 0.3789(4) 0.1177(7) 0.0377(13) Uani 1 1 d . . .
H5A H 0.4046 0.4305 0.1570 0.057 Uiso 1 1 calc . . .
H5B H 0.3806 0.3525 0.1472 0.057 Uiso 1 1 calc . . .
H5C H 0.4034 0.3832 0.0210 0.057 Uiso 1 1 calc . . .
C6 C 0.53826(19) 0.3702(4) 0.1757(7) 0.0437(16) Uani 1 1 d . . .
H6A H 0.5450 0.3748 0.0820 0.066 Uiso 1 1 calc . . .
H6B H 0.5579 0.3411 0.2223 0.066 Uiso 1 1 calc . . .
H6C H 0.5361 0.4218 0.2147 0.066 Uiso 1 1 calc . . .
C7 C 0.4404(2) 0.1502(4) 0.4793(8) 0.0509(19) Uani 1 1 d . . .
H7A H 0.4293 0.0992 0.4949 0.076 Uiso 1 1 calc . . .
H7B H 0.4423 0.1594 0.3838 0.076 Uiso 1 1 calc . . .
H7C H 0.4244 0.1898 0.5195 0.076 Uiso 1 1 calc . . .
C8 C 0.5209(3) 0.0631(4) 0.4941(11) 0.068(3) Uani 1 1 d . . .
H8A H 0.5455 0.0590 0.5376 0.103 Uiso 1 1 calc . . .
H8B H 0.5245 0.0686 0.3984 0.103 Uiso 1 1 calc . . .
H8C H 0.5060 0.0166 0.5123 0.103 Uiso 1 1 calc . . .
C9 C 0.4833(2) 0.1577(5) 0.7541(8) 0.058(2) Uani 1 1 d . . .
H9A H 0.4688 0.1119 0.7796 0.087 Uiso 1 1 calc . . .
H9B H 0.4688 0.2042 0.7750 0.087 Uiso 1 1 calc . . .
H9C H 0.5072 0.1586 0.8030 0.087 Uiso 1 1 calc . . .
C10 C 0.51944(15) 0.2542(3) 0.5049(6) 0.0261(11) Uani 1 1 d . . .
H10A H 0.5123 0.2586 0.4104 0.031 Uiso 1 1 calc R . .
H10B H 0.5466 0.2403 0.5045 0.031 Uiso 1 1 calc R . .
C11 C 0.56608(17) 0.4213(4) 0.5132(7) 0.0396(15) Uani 1 1 d . . .
H11A H 0.5813 0.4340 0.5912 0.059 Uiso 1 1 calc . . .
H11B H 0.5595 0.4688 0.4661 0.059 Uiso 1 1 calc . . .
H11C H 0.5806 0.3875 0.4544 0.059 Uiso 1 1 calc . . .
C12 C 0.5130(2) 0.3689(4) 0.7632(7) 0.0458(17) Uani 1 1 d . . .
H12A H 0.5353 0.3461 0.8053 0.069 Uiso 1 1 calc . . .
H12B H 0.4905 0.3387 0.7868 0.069 Uiso 1 1 calc . . .
H12C H 0.5098 0.4221 0.7939 0.069 Uiso 1 1 calc . . .
C13 C 0.47234(16) 0.4180(3) 0.4832(5) 0.0248(11) Uani 1 1 d . . .
H13A H 0.4796 0.4729 0.4753 0.030 Uiso 1 1 calc R . .
H13B H 0.4730 0.3977 0.3916 0.030 Uiso 1 1 calc R . .
C14 C 0.3899(2) 0.5103(4) 0.4352(7) 0.0447(16) Uani 1 1 d . . .
H14A H 0.3976 0.5588 0.4770 0.067 Uiso 1 1 calc . . .
H14B H 0.3625 0.5041 0.4429 0.067 Uiso 1 1 calc . . .
H14C H 0.3970 0.5110 0.3415 0.067 Uiso 1 1 calc . . .
C15 C 0.4092(2) 0.4172(5) 0.7191(7) 0.053(2) Uani 1 1 d . . .
H15A H 0.4278 0.4508 0.7620 0.080 Uiso 1 1 calc . . .
H15B H 0.4131 0.3638 0.7484 0.080 Uiso 1 1 calc . . .
H15C H 0.3837 0.4339 0.7433 0.080 Uiso 1 1 calc . . .
C16 C 0.3891(2) 0.3237(4) 0.4594(7) 0.0459(16) Uani 1 1 d . . .
H16A H 0.3617 0.3288 0.4711 0.069 Uiso 1 1 calc . . .
H16B H 0.3982 0.2796 0.5108 0.069 Uiso 1 1 calc . . .
H16C H 0.3948 0.3157 0.3655 0.069 Uiso 1 1 calc . . .
Sm21 Sm 0.266028(7) 0.536109(14) 0.10691(3) 0.02350(6) Uani 1 1 d . . .
Al21 Al 0.22859(6) 0.40026(11) 0.2612(2) 0.0356(4) Uani 1 1 d . . .
Al22 Al 0.19819(5) 0.49570(12) -0.06478(18) 0.0324(4) Uani 1 1 d . . .
Al23 Al 0.30043(5) 0.52248(10) -0.17624(18) 0.0275(3) Uani 1 1 d . . .
N21 N 0.26640(16) 0.6192(3) 0.3268(5) 0.0345(11) Uani 1 1 d . . .
N22 N 0.30687(16) 0.6611(3) 0.1606(6) 0.0451(14) Uani 1 1 d . . .
N23 N 0.24147(16) 0.6766(3) 0.1386(5) 0.0352(12) Uani 1 1 d . . .
C21 C 0.3034(2) 0.6546(4) 0.3026(9) 0.0498(19) Uani 1 1 d . . .
H21A H 0.3048 0.7062 0.3446 0.060 Uiso 1 1 calc R . .
H21B H 0.3239 0.6219 0.3390 0.060 Uiso 1 1 calc R . .
C22 C 0.2780(2) 0.7141(3) 0.1107(9) 0.0526(19) Uani 1 1 d . . .
H22A H 0.2812 0.7225 0.0144 0.063 Uiso 1 1 calc R . .
H22B H 0.2797 0.7645 0.1564 0.063 Uiso 1 1 calc R . .
C23 C 0.23699(19) 0.6720(4) 0.2828(6) 0.0358(14) Uani 1 1 d . . .
H23A H 0.2403 0.7234 0.3238 0.043 Uiso 1 1 calc R . .
H23B H 0.2117 0.6519 0.3061 0.043 Uiso 1 1 calc R . .
C24 C 0.2618(2) 0.6000(4) 0.4681(6) 0.049(2) Uani 1 1 d . . .
H24A H 0.2817 0.5642 0.4952 0.073 Uiso 1 1 calc . . .
H24B H 0.2371 0.5758 0.4819 0.073 Uiso 1 1 calc . . .
H24C H 0.2635 0.6472 0.5211 0.073 Uiso 1 1 calc . . .
C25 C 0.3451(3) 0.6884(6) 0.1248(13) 0.088(4) Uani 1 1 d . . .
H25A H 0.3472 0.6920 0.0283 0.131 Uiso 1 1 calc . . .
H25B H 0.3639 0.6519 0.1583 0.131 Uiso 1 1 calc . . .
H25C H 0.3495 0.7393 0.1642 0.131 Uiso 1 1 calc . . .
C26 C 0.2094(3) 0.7197(4) 0.0767(8) 0.060(2) Uani 1 1 d . . .
H26A H 0.2130 0.7216 -0.0194 0.091 Uiso 1 1 calc . . .
H26B H 0.2086 0.7723 0.1122 0.091 Uiso 1 1 calc . . .
H26C H 0.1856 0.6933 0.0969 0.091 Uiso 1 1 calc . . .
C27 C 0.2855(2) 0.4268(4) 0.2893(6) 0.0370(14) Uani 1 1 d . . .
H27A H 0.2986 0.4253 0.2040 0.056 Uiso 1 1 calc . . .
H27B H 0.2968 0.3890 0.3495 0.056 Uiso 1 1 calc . . .
H27C H 0.2877 0.4785 0.3276 0.056 Uiso 1 1 calc . . .
C28 C 0.2296(2) 0.2979(4) 0.1764(10) 0.0544(19) Uani 1 1 d . . .
H28A H 0.2425 0.3015 0.0909 0.082 Uiso 1 1 calc . . .
H28B H 0.2036 0.2798 0.1624 0.082 Uiso 1 1 calc . . .
H28C H 0.2430 0.2614 0.2336 0.082 Uiso 1 1 calc . . .
C29 C 0.2034(3) 0.4028(5) 0.4353(8) 0.056(2) Uani 1 1 d . . .
H29A H 0.2039 0.4556 0.4701 0.084 Uiso 1 1 calc . . .
H29B H 0.2167 0.3684 0.4966 0.084 Uiso 1 1 calc . . .
H29C H 0.1772 0.3857 0.4257 0.084 Uiso 1 1 calc . . .
C30 C 0.20435(16) 0.4788(3) 0.1367(5) 0.0287(12) Uani 1 1 d . . .
H30A H 0.2157 0.5280 0.1662 0.034 Uiso 1 1 calc R . .
H30B H 0.1779 0.4807 0.1687 0.034 Uiso 1 1 calc R . .
C31 C 0.1522(2) 0.5560(6) -0.0970(9) 0.067(2) Uani 1 1 d . . .
H31A H 0.1545 0.6064 -0.0536 0.101 Uiso 1 1 calc . . .
H31B H 0.1304 0.5284 -0.0610 0.101 Uiso 1 1 calc . . .
H31C H 0.1489 0.5634 -0.1924 0.101 Uiso 1 1 calc . . .
C32 C 0.1980(2) 0.3926(5) -0.1475(7) 0.0522(19) Uani 1 1 d . . .
H32A H 0.2218 0.3661 -0.1272 0.078 Uiso 1 1 calc . . .
H32B H 0.1954 0.3979 -0.2436 0.078 Uiso 1 1 calc . . .
H32C H 0.1768 0.3624 -0.1127 0.078 Uiso 1 1 calc . . .
C33 C 0.24676(16) 0.5537(3) -0.1261(6) 0.0273(11) Uani 1 1 d . . .
H33A H 0.2381 0.5834 -0.2041 0.033 Uiso 1 1 calc R . .
H33B H 0.2506 0.5926 -0.0556 0.033 Uiso 1 1 calc R . .
C34 C 0.33182(18) 0.6087(4) -0.2466(8) 0.0420(15) Uani 1 1 d . . .
H34A H 0.3316 0.6517 -0.1835 0.063 Uiso 1 1 calc . . .
H34B H 0.3215 0.6261 -0.3315 0.063 Uiso 1 1 calc . . .
H34C H 0.3578 0.5908 -0.2594 0.063 Uiso 1 1 calc . . .
C35 C 0.2968(2) 0.4301(4) -0.2907(7) 0.0425(16) Uani 1 1 d . . .
H35A H 0.2809 0.3912 -0.2474 0.064 Uiso 1 1 calc . . .
H35B H 0.3220 0.4088 -0.3056 0.064 Uiso 1 1 calc . . .
H35C H 0.2855 0.4445 -0.3758 0.064 Uiso 1 1 calc . . .
C36 C 0.32847(17) 0.4852(3) -0.0056(6) 0.0318(12) Uani 1 1 d . . .
H36A H 0.3311 0.5285 0.0561 0.048 Uiso 1 1 calc . . .
H36B H 0.3535 0.4657 -0.0295 0.048 Uiso 1 1 calc . . .
H36C H 0.3139 0.4440 0.0366 0.048 Uiso 1 1 calc . . .
C41 C 0.1327(2) 0.6206(5) 0.4103(11) 0.063(2) Uani 1 1 d . . .
C42 C 0.1516(3) 0.6149(5) 0.5282(10) 0.066(2) Uani 1 1 d . . .
H42 H 0.1518 0.5671 0.5743 0.079 Uiso 1 1 calc R . .
C43 C 0.1705(3) 0.6774(6) 0.5814(10) 0.075(3) Uani 1 1 d . . .
H43 H 0.1834 0.6721 0.6633 0.090 Uiso 1 1 calc R . .
C44 C 0.1707(2) 0.7454(6) 0.5189(12) 0.075(3) Uani 1 1 d . . .
H44 H 0.1843 0.7877 0.5552 0.090 Uiso 1 1 calc R . .
C45 C 0.1516(2) 0.7537(5) 0.4044(11) 0.061(2) Uani 1 1 d . . .
H45 H 0.1512 0.8025 0.3617 0.073 Uiso 1 1 calc R . .
C46 C 0.1326(2) 0.6916(5) 0.3477(9) 0.062(2) Uani 1 1 d . . .
H46 H 0.1195 0.6980 0.2663 0.075 Uiso 1 1 calc R . .
C47 C 0.1139(3) 0.5518(7) 0.3539(19) 0.119(6) Uani 1 1 d . . .
H47A H 0.1017 0.5656 0.2700 0.178 Uiso 1 1 calc . . .
H47B H 0.0948 0.5329 0.4162 0.178 Uiso 1 1 calc . . .
H47C H 0.1326 0.5112 0.3382 0.178 Uiso 1 1 calc . . .
C51 C 0.5918 0.1606 -0.0412 0.080 Uiso 1 1 d D . .
C52 C 0.6091 0.2146 0.0403 0.080 Uiso 1 1 d . . .
H52 H 0.6205 0.2591 0.0029 0.096 Uiso 1 1 calc R . .
C53 C 0.6097 0.2035 0.1765 0.080 Uiso 1 1 d . . .
H53 H 0.6216 0.2404 0.2323 0.096 Uiso 1 1 calc R . .
C54 C 0.5930 0.1383 0.2313 0.080 Uiso 1 1 d . . .
H54 H 0.5934 0.1307 0.3244 0.096 Uiso 1 1 calc R . .
C55 C 0.5756 0.0843 0.1497 0.080 Uiso 1 1 d . . .
H55 H 0.5642 0.0398 0.1871 0.096 Uiso 1 1 calc R . .
C56 C 0.5750 0.0955 0.0135 0.080 Uiso 1 1 d . . .
H56 H 0.5632 0.0585 -0.0422 0.096 Uiso 1 1 calc R . .
C57 C 0.5939(3) 0.1943(6) -0.1798(5) 0.080 Uiso 1 1 d D . .
H57A H 0.5831 0.1576 -0.2431 0.120 Uiso 1 1 calc . . .
H57B H 0.6203 0.2042 -0.2027 0.120 Uiso 1 1 calc . . .
H57C H 0.5797 0.2427 -0.1829 0.120 Uiso 1 1 calc . . .

loop_
_atom_site_aniso_label
_atom_site_aniso_U_11
_atom_site_aniso_U_22
_atom_site_aniso_U_33
_atom_site_aniso_U_23
_atom_site_aniso_U_13
_atom_site_aniso_U_12
Sm1 0.02818(12) 0.01858(10) 0.02008(10) -0.00179(11) -0.00240(11) -0.00181(10)
Al1 0.0448(11) 0.0214(8) 0.0355(9) 0.0075(7) -0.0018(8) 0.0014(7)
Al2 0.0286(8) 0.0259(8) 0.0236(8) -0.0027(6) -0.0021(6) -0.0036(6)
Al3 0.0290(9) 0.0316(9) 0.0294(9) -0.0056(7) 0.0048(7) 0.0028(7)
N1 0.045(3) 0.022(2) 0.024(2) -0.0053(18) -0.010(2) 0.006(2)
N2 0.030(2) 0.025(2) 0.022(2) -0.0017(17) -0.0020(18) 0.0037(18)
N3 0.029(2) 0.029(2) 0.024(2) -0.0021(18) -0.0007(18) -0.0007(19)
C1 0.040(3) 0.038(3) 0.023(2) -0.004(3) -0.011(3) 0.002(2)
C2 0.040(3) 0.025(2) 0.020(3) 0.002(2) 0.002(2) 0.002(2)
C3 0.051(4) 0.034(3) 0.019(3) -0.002(2) 0.000(2) 0.016(3)
C4 0.083(5) 0.026(3) 0.050(4) -0.011(3) -0.007(4) 0.010(3)
C5 0.038(3) 0.041(3) 0.034(3) 0.003(3) -0.005(3) 0.008(2)
C6 0.038(3) 0.054(4) 0.040(4) 0.002(3) 0.013(3) -0.009(3)
C7 0.060(5) 0.031(3) 0.061(5) 0.011(3) -0.011(4) -0.009(3)
C8 0.082(6) 0.028(3) 0.095(7) 0.008(4) 0.000(6) 0.020(4)
C9 0.061(5) 0.075(6) 0.039(4) 0.025(4) -0.006(4) -0.019(4)
C10 0.023(3) 0.023(3) 0.033(3) 0.002(2) -0.006(2) 0.004(2)
C11 0.026(3) 0.048(4) 0.045(4) 0.003(3) -0.006(3) -0.011(3)
C12 0.061(5) 0.046(4) 0.030(3) -0.003(3) -0.008(3) -0.002(3)
C13 0.035(3) 0.021(2) 0.018(2) -0.0004(19) 0.003(2) 0.000(2)
C14 0.038(4) 0.042(4) 0.054(4) -0.005(3) -0.010(3) 0.011(3)
C15 0.054(5) 0.071(5) 0.035(4) -0.007(4) 0.022(3) -0.007(4)
C16 0.049(4) 0.049(4) 0.040(4) -0.009(3) 0.004(3) 0.002(3)
Sm21 0.02685(12) 0.01882(10) 0.02482(11) -0.00323(11) 0.00009(12) 0.00326(9)
Al21 0.0445(11) 0.0255(9) 0.0369(10) 0.0032(7) 0.0051(8) -0.0001(8)
Al22 0.0241(8) 0.0419(10) 0.0311(9) -0.0023(7) -0.0012(7) 0.0007(7)
Al23 0.0281(8) 0.0259(8) 0.0286(8) 0.0004(7) 0.0043(7) 0.0059(6)
N21 0.047(3) 0.028(2) 0.029(3) -0.009(2) -0.004(2) 0.007(2)
N22 0.041(3) 0.034(3) 0.060(4) -0.015(3) 0.014(3) -0.003(2)
N23 0.052(3) 0.023(2) 0.031(3) -0.0022(18) -0.001(2) 0.011(2)
C21 0.040(4) 0.034(3) 0.076(5) -0.026(3) -0.019(4) 0.009(3)
C22 0.086(5) 0.023(3) 0.049(4) -0.008(3) 0.016(4) 0.000(3)
C23 0.050(4) 0.030(3) 0.028(3) -0.009(2) 0.000(3) 0.010(3)
C24 0.081(6) 0.047(4) 0.018(3) -0.006(3) -0.007(3) 0.021(4)
C25 0.069(6) 0.079(6) 0.115(9) -0.055(7) 0.039(6) -0.035(5)
C26 0.091(6) 0.046(4) 0.045(4) -0.006(3) -0.012(4) 0.039(4)
C27 0.050(4) 0.026(3) 0.035(3) -0.001(2) -0.001(3) 0.003(3)
C28 0.058(5) 0.032(3) 0.073(5) -0.001(4) -0.005(4) -0.002(3)
C29 0.075(6) 0.050(4) 0.043(4) 0.014(3) 0.016(4) 0.007(4)
C30 0.028(3) 0.029(3) 0.030(3) -0.004(2) 0.002(2) -0.001(2)
C31 0.034(4) 0.115(7) 0.053(5) 0.026(5) -0.001(4) 0.010(4)
C32 0.064(5) 0.057(4) 0.036(4) -0.014(3) 0.008(3) -0.018(4)
C33 0.031(3) 0.029(2) 0.022(3) 0.001(2) -0.004(2) 0.011(2)
C34 0.028(3) 0.043(4) 0.055(4) 0.013(3) 0.003(3) 0.001(3)
C35 0.046(4) 0.049(4) 0.033(3) -0.014(3) 0.004(3) 0.013(3)
C36 0.032(3) 0.031(3) 0.032(3) -0.001(2) 0.002(2) 0.010(2)
C41 0.042(4) 0.058(5) 0.089(7) -0.023(5) 0.015(5) 0.000(3)
C42 0.080(6) 0.051(5) 0.066(6) 0.015(4) 0.011(5) 0.010(4)
C43 0.078(6) 0.085(7) 0.063(6) -0.017(5) 0.003(5) 0.022(5)
C44 0.043(5) 0.075(6) 0.106(8) -0.044(6) 0.001(5) 0.003(4)
C45 0.051(4) 0.046(4) 0.086(6) 0.012(5) 0.015(5) 0.011(3)
C46 0.047(4) 0.084(6) 0.057(5) 0.004(4) 0.009(4) 0.028(4)
C47 0.063(7) 0.110(9) 0.184(16) -0.063(10) 0.012(8) -0.018(6)

loop_
_atom_type_symbol
_atom_type_description
_atom_type_scat_dispersion_real
_atom_type_scat_dispersion_imag
_atom_type_scat_source
C C 0.0033 0.0016 'International Tables Vol C Tables 4.2.6.8 and 6.1.1.4'
H H 0.0000 0.0000 'International Tables Vol C Tables 4.2.6.8 and 6.1.1.4'
N N 0.0061 0.0033 'International Tables Vol C Tables 4.2.6.8 and 6.1.1.4'
Al Al 0.0645 0.0514 'International Tables Vol C Tables 4.2.6.8 and 6.1.1.4'
Sm Sm -0.1638 3.4418 'International Tables Vol C Tables 4.2.6.8 and 6.1.1.4'

loop_
_geom_angle_atom_site_label_1
_geom_angle_atom_site_label_2
_geom_angle_atom_site_label_3
_geom_angle
_geom_angle_site_symmetry_1
_geom_angle_site_symmetry_3
_geom_angle_publ_flag
C10 Sm1 C13 85.38(18) . . ?
C10 Sm1 N3 88.00(17) . . ?
C13 Sm1 N3 87.66(16) . . ?
C10 Sm1 N1 101.67(17) . . ?
C13 Sm1 N1 138.72(17) . . ?
N3 Sm1 N1 52.54(15) . . ?
C10 Sm1 N2 140.27(17) . . ?
C13 Sm1 N2 96.45(16) . . ?
N3 Sm1 N2 52.59(15) . . ?
N1 Sm1 N2 52.88(14) . . ?
C10 Sm1 C7 81.9(2) . . ?
C13 Sm1 C7 138.7(2) . . ?
N3 Sm1 C7 130.6(2) . . ?
N1 Sm1 C7 82.4(2) . . ?
N2 Sm1 C7 118.0(2) . . ?
C10 Sm1 C16 138.1(2) . . ?
C13 Sm1 C16 81.9(2) . . ?
N3 Sm1 C16 130.9(2) . . ?
N1 Sm1 C16 114.09(19) . . ?
N2 Sm1 C16 81.00(19) . . ?
C7 Sm1 C16 82.0(2) . . ?
C10 Sm1 Al2 42.80(13) . . ?
C13 Sm1 Al2 42.60(13) . . ?
N3 Sm1 Al2 88.18(11) . . ?
N1 Sm1 Al2 131.46(12) . . ?
N2 Sm1 Al2 127.67(11) . . ?
C7 Sm1 Al2 113.81(18) . . ?
C16 Sm1 Al2 113.38(16) . . ?
C10 Sm1 Al1 40.85(13) . . ?
C13 Sm1 Al1 114.95(13) . . ?
N3 Sm1 Al1 115.54(11) . . ?
N1 Sm1 Al1 94.54(11) . . ?
N2 Sm1 Al1 146.86(11) . . ?
C7 Sm1 Al1 41.08(18) . . ?
C16 Sm1 Al1 112.37(17) . . ?
Al2 Sm1 Al1 76.42(5) . . ?
C10 Sm1 Al3 115.53(14) . . ?
C13 Sm1 Al3 41.20(13) . . ?
N3 Sm1 Al3 114.89(11) . . ?
N1 Sm1 Al3 140.94(11) . . ?
N2 Sm1 Al3 89.23(10) . . ?
C7 Sm1 Al3 113.1(2) . . ?
C16 Sm1 Al3 40.73(16) . . ?
Al2 Sm1 Al3 76.78(5) . . ?
Al1 Sm1 Al3 121.10(5) . . ?
C9 Al1 C8 117.3(4) . . ?
C9 Al1 C10 110.1(3) . . ?
C8 Al1 C10 111.1(3) . . ?
C9 Al1 C7 103.4(4) . . ?
C8 Al1 C7 105.6(4) . . ?
C10 Al1 C7 108.7(3) . . ?
C9 Al1 Sm1 116.7(3) . . ?
C8 Al1 Sm1 125.9(3) . . ?
C10 Al1 Sm1 51.13(15) . . ?
C7 Al1 Sm1 57.68(19) . . ?
C12 Al2 C11 112.4(3) . . ?
C12 Al2 C13 108.7(3) . . ?
C11 Al2 C13 110.9(3) . . ?
C12 Al2 C10 108.6(3) . . ?
C11 Al2 C10 110.7(3) . . ?
C13 Al2 C10 105.2(2) . . ?
C12 Al2 Sm1 120.2(2) . . ?
C11 Al2 Sm1 127.4(2) . . ?
C13 Al2 Sm1 52.85(15) . . ?
C10 Al2 Sm1 52.41(15) . . ?
C14 Al3 C15 116.3(4) . . ?
C14 Al3 C13 112.8(3) . . ?
C15 Al3 C13 107.8(3) . . ?
C14 Al3 C16 106.6(3) . . ?
C15 Al3 C16 102.8(3) . . ?
C13 Al3 C16 109.9(3) . . ?
C14 Al3 Sm1 127.7(2) . . ?
C15 Al3 Sm1 115.9(3) . . ?
C13 Al3 Sm1 51.28(15) . . ?
C16 Al3 Sm1 58.7(2) . . ?
C3 N1 C1 108.3(5) . . ?
C3 N1 C4 112.4(5) . . ?
C1 N1 C4 110.0(5) . . ?
C3 N1 Sm1 95.2(3) . . ?
C1 N1 Sm1 95.2(3) . . ?
C4 N1 Sm1 132.9(4) . . ?
C2 N2 C5 111.5(5) . . ?
C2 N2 C1 109.3(4) . . ?
C5 N2 C1 111.2(4) . . ?
C2 N2 Sm1 94.6(3) . . ?
C5 N2 Sm1 132.7(4) . . ?
C1 N2 Sm1 95.0(3) . . ?
C3 N3 C2 108.5(4) . . ?
C3 N3 C6 112.0(5) . . ?
C2 N3 C6 110.8(5) . . ?
C3 N3 Sm1 95.5(3) . . ?
C2 N3 Sm1 94.8(3) . . ?
C6 N3 Sm1 132.5(4) . . ?
N2 C1 N1 104.8(4) . . ?
N2 C2 N3 105.9(4) . . ?
N1 C3 N3 105.7(4) . . ?
Al1 C7 Sm1 81.2(2) . . ?
Al1 C10 Al2 135.6(3) . . ?
Al1 C10 Sm1 88.0(2) . . ?
Al2 C10 Sm1 84.79(18) . . ?
Al3 C13 Al2 136.2(3) . . ?
Al3 C13 Sm1 87.5(2) . . ?
Al2 C13 Sm1 84.55(19) . . ?
Al3 C16 Sm1 80.6(2) . . ?
C30 Sm21 C33 85.38(19) . . ?
C30 Sm21 N23 93.86(18) . . ?
C33 Sm21 N23 84.80(17) . . ?
C30 Sm21 C36 132.32(19) . . ?
C33 Sm21 C36 82.10(18) . . ?
N23 Sm21 C36 130.17(18) . . ?
C30 Sm21 N21 97.11(18) . . ?
C33 Sm21 N21 137.21(17) . . ?
N23 Sm21 N21 52.42(16) . . ?
C36 Sm21 N21 122.62(18) . . ?
C30 Sm21 N22 143.15(17) . . ?
C33 Sm21 N22 104.1(2) . . ?
N23 Sm21 N22 52.80(17) . . ?
C36 Sm21 N22 84.51(18) . . ?
N21 Sm21 N22 51.92(18) . . ?
C30 Sm21 C27 81.9(2) . . ?
C33 Sm21 C27 142.97(19) . . ?
N23 Sm21 C27 130.53(17) . . ?
C36 Sm21 C27 81.2(2) . . ?
N21 Sm21 C27 79.06(18) . . ?
N22 Sm21 C27 106.9(2) . . ?
C30 Sm21 Al22 42.57(13) . . ?
C33 Sm21 Al22 42.90(14) . . ?
N23 Sm21 Al22 91.24(13) . . ?
C36 Sm21 Al22 109.83(14) . . ?
N21 Sm21 Al22 127.37(13) . . ?
N22 Sm21 Al22 137.09(15) . . ?
C27 Sm21 Al22 115.05(15) . . ?
C30 Sm21 Al23 115.83(13) . . ?
C33 Sm21 Al23 40.80(13) . . ?
N23 Sm21 Al23 108.29(12) . . ?
C36 Sm21 Al23 41.58(14) . . ?
N21 Sm21 Al23 144.00(13) . . ?
N22 Sm21 Al23 92.08(14) . . ?
C27 Sm21 Al23 117.89(14) . . ?
Al22 Sm21 Al23 76.61(5) . . ?
C30 Sm21 Al21 40.88(14) . . ?
C33 Sm21 Al21 116.87(14) . . ?
N23 Sm21 Al21 120.15(13) . . ?
C36 Sm21 Al21 108.61(14) . . ?
N21 Sm21 Al21 89.63(13) . . ?
N22 Sm21 Al21 138.06(15) . . ?
C27 Sm21 Al21 41.10(15) . . ?
Al22 Sm21 Al21 77.03(5) . . ?
Al23 Sm21 Al21 124.55(5) . . ?
C28 Al21 C29 114.6(4) . . ?
C28 Al21 C30 109.9(3) . . ?
C29 Al21 C30 110.1(3) . . ?
C28 Al21 C27 103.9(3) . . ?
C29 Al21 C27 108.1(3) . . ?
C30 Al21 C27 110.1(3) . . ?
C28 Al21 Sm21 117.1(3) . . ?
C29 Al21 Sm21 128.4(3) . . ?
C30 Al21 Sm21 50.80(17) . . ?
C27 Al21 Sm21 59.42(18) . . ?
C31 Al22 C32 114.2(4) . . ?
C31 Al22 C30 109.0(3) . . ?
C32 Al22 C30 106.8(3) . . ?
C31 Al22 C33 112.2(3) . . ?
C32 Al22 C33 108.3(3) . . ?
C30 Al22 C33 105.9(2) . . ?
C31 Al22 Sm21 128.8(3) . . ?
C32 Al22 Sm21 116.9(3) . . ?
C30 Al22 Sm21 52.32(16) . . ?
C33 Al22 Sm21 53.67(16) . . ?
C35 Al23 C34 115.8(3) . . ?
C35 Al23 C33 107.4(3) . . ?
C34 Al23 C33 114.1(3) . . ?
C35 Al23 C36 105.2(3) . . ?
C34 Al23 C36 105.1(3) . . ?
C33 Al23 C36 108.6(2) . . ?
C35 Al23 Sm21 124.8(2) . . ?
C34 Al23 Sm21 119.2(2) . . ?
C33 Al23 Sm21 52.26(16) . . ?
C36 Al23 Sm21 56.83(16) . . ?
C23 N21 C21 109.0(5) . . ?
C23 N21 C24 111.0(6) . . ?
C21 N21 C24 110.7(6) . . ?
C23 N21 Sm21 94.7(3) . . ?
C21 N21 Sm21 95.3(4) . . ?
C24 N21 Sm21 133.5(4) . . ?
C21 N22 C22 109.4(6) . . ?
C21 N22 C25 110.2(7) . . ?
C22 N22 C25 110.7(7) . . ?
C21 N22 Sm21 95.4(4) . . ?
C22 N22 Sm21 93.5(4) . . ?
C25 N22 Sm21 135.1(5) . . ?
C23 N23 C22 108.0(6) . . ?
C23 N23 C26 111.1(5) . . ?
C22 N23 C26 111.5(6) . . ?
C23 N23 Sm21 96.1(3) . . ?
C22 N23 Sm21 95.5(3) . . ?
C26 N23 Sm21 131.9(4) . . ?
N22 C21 N21 105.8(5) . . ?
N22 C22 N23 105.7(5) . . ?
N21 C23 N23 105.1(5) . . ?
Al21 C27 Sm21 79.5(2) . . ?
Al21 C30 Al22 138.2(3) . . ?
Al21 C30 Sm21 88.3(2) . . ?
Al22 C30 Sm21 85.1(2) . . ?
Al23 C33 Al22 135.5(3) . . ?
Al23 C33 Sm21 86.93(19) . . ?
Al22 C33 Sm21 83.4(2) . . ?
Al23 C36 Sm21 81.59(19) . . ?
C42 C41 C46 117.7(9) . . ?
C42 C41 C47 119.8(11) . . ?
C46 C41 C47 122.6(12) . . ?
C41 C42 C43 121.1(9) . . ?
C44 C43 C42 120.8(10) . . ?
C43 C44 C45 119.8(9) . . ?
C44 C45 C46 120.9(9) . . ?
C41 C46 C45 119.8(9) . . ?
C52 C51 C56 120.0 . . ?
C52 C51 C57 105.4(4) . . ?
C56 C51 C57 134.4(4) . . ?
C53 C52 C51 120.0 . . ?
C54 C53 C52 120.0 . . ?
C53 C54 C55 120.0 . . ?
C54 C55 C56 120.0 . . ?
C55 C56 C51 120.0 . . ?

loop_
_geom_bond_atom_site_label_1
_geom_bond_atom_site_label_2
_geom_bond_distance
_geom_bond_site_symmetry_2
_geom_bond_publ_flag
Sm1 C10 2.426(5) . ?
Sm1 C13 2.441(5) . ?
Sm1 N3 2.626(5) . ?
Sm1 N1 2.636(5) . ?
Sm1 N2 2.640(5) . ?
Sm1 C7 2.663(7) . ?
Sm1 C16 2.706(7) . ?
Sm1 Al2 3.0493(16) . ?
Sm1 Al1 3.1142(18) . ?
Sm1 Al3 3.1262(18) . ?
Al1 C9 1.966(8) . ?
Al1 C8 1.979(8) . ?
Al1 C10 2.038(6) . ?
Al1 C7 2.070(8) . ?
Al2 C12 1.969(7) . ?
Al2 C11 1.974(6) . ?
Al2 C13 2.074(6) . ?
Al2 C10 2.080(5) . ?
Al3 C14 1.977(7) . ?
Al3 C15 1.981(7) . ?
Al3 C13 2.061(6) . ?
Al3 C16 2.067(8) . ?
N1 C3 1.457(8) . ?
N1 C1 1.484(7) . ?
N1 C4 1.492(8) . ?
N2 C2 1.454(7) . ?
N2 C5 1.464(7) . ?
N2 C1 1.482(7) . ?
N3 C3 1.465(7) . ?
N3 C2 1.469(7) . ?
N3 C6 1.469(8) . ?
Sm21 C30 2.419(6) . ?
Sm21 C33 2.469(5) . ?
Sm21 N23 2.606(5) . ?
Sm21 C36 2.638(6) . ?
Sm21 N21 2.647(5) . ?
Sm21 N22 2.661(6) . ?
Sm21 C27 2.731(6) . ?
Sm21 Al22 3.0448(18) . ?
Sm21 Al23 3.1179(18) . ?
Sm21 Al21 3.1196(19) . ?
Al21 C28 1.971(8) . ?
Al21 C29 1.972(8) . ?
Al21 C30 2.043(6) . ?
Al21 C27 2.086(7) . ?
Al22 C31 1.962(8) . ?
Al22 C32 1.974(8) . ?
Al22 C30 2.067(6) . ?
Al22 C33 2.086(6) . ?
Al23 C35 1.980(7) . ?
Al23 C34 1.994(7) . ?
Al23 C33 2.040(6) . ?
Al23 C36 2.092(6) . ?
N21 C23 1.456(8) . ?
N21 C21 1.469(9) . ?
N21 C24 1.475(8) . ?
N22 C21 1.444(11) . ?
N22 C22 1.464(10) . ?
N22 C25 1.479(10) . ?
N23 C23 1.467(8) . ?
N23 C22 1.475(9) . ?
N23 C26 1.496(9) . ?
C41 C42 1.370(14) . ?
C41 C46 1.384(13) . ?
C41 C47 1.482(14) . ?
C42 C43 1.382(14) . ?
C43 C44 1.336(15) . ?
C44 C45 1.347(14) . ?
C45 C46 1.394(13) . ?
C51 C52 1.3900 . ?
C51 C56 1.3900 . ?
C51 C57 1.518(2) . ?
C52 C53 1.3900 . ?
C53 C54 1.3900 . ?
C54 C55 1.3900 . ?
C55 C56 1.3900 . ?
